data_7110051
loop_
_publ_author_name
'Gabriela Marinescu'
'Sylvie Ferlay'
'Nathalie Kyritsakas'
'Mir Wais Hosseini'

_publ_section_title
;
 Molecular tectonics: from crystals to crystals of crystals
;
_journal_name_full Chem.Commun.
_journal_page_first 11209
_journal_paper_doi 10.1039/c3cc45205k
_journal_volume 49
_journal_year 2013
_chemical_formula_moiety 'C16 H6 Co N2 O12, C12 H16 N4, 4(H2 O)'
_chemical_formula_sum 'C28 H30 Co N6 O16'
_chemical_formula_weight 765.51
_chemical_name_systematic
;
 ?
;
_space_group_IT_number 15
_symmetry_cell_setting monoclinic
_symmetry_space_group_name_Hall '-C 2yc'
_symmetry_space_group_name_H-M 'C 1 2/c 1'
_atom_sites_solution_hydrogens geom
_atom_sites_solution_primary direct
_atom_sites_solution_secondary difmap
_audit_creation_method SHELXL-97
_cell_angle_alpha 90.00
_cell_angle_beta 107.494(4)
_cell_angle_gamma 90.00
_cell_formula_units_Z 4
_cell_length_a 19.2011(5)
_cell_length_b 9.6470(3)
_cell_length_c 17.1082(6)
_cell_measurement_reflns_used 4074
_cell_measurement_temperature 173(2)
_cell_measurement_theta_max 30.034
_cell_measurement_theta_min 0.998
_cell_volume 3022.43(18)
_computing_cell_refinement 'Bruker SMART'
_computing_data_collection 'Bruker SMART'
_computing_data_reduction 'Bruker SAINT'
_computing_molecular_graphics 'Bruker SHELXTL'
_computing_publication_material 'Bruker SHELXTL'
_computing_structure_refinement 'SHELXL-97 (Sheldrick, 1997)'
_computing_structure_solution 'SHELXS-97 (Sheldrick, 1990)'
_diffrn_ambient_temperature 173(2)
_diffrn_measured_fraction_theta_full 0.998
_diffrn_measured_fraction_theta_max 0.998
_diffrn_measurement_device_type 'CCD area detector'
_diffrn_measurement_method 'phi and omega scans'
_diffrn_radiation_monochromator graphite
_diffrn_radiation_source 'fine-focus sealed tube'
_diffrn_radiation_type MoK\a
_diffrn_radiation_wavelength 0.71073
_diffrn_reflns_av_R_equivalents 0.0539
_diffrn_reflns_av_sigmaI/netI 0.1014
_diffrn_reflns_limit_h_max 26
_diffrn_reflns_limit_h_min -26
_diffrn_reflns_limit_k_max 13
_diffrn_reflns_limit_k_min -12
_diffrn_reflns_limit_l_max 23
_diffrn_reflns_limit_l_min -24
_diffrn_reflns_number 7687
_diffrn_reflns_theta_full 30.02
_diffrn_reflns_theta_max 30.02
_diffrn_reflns_theta_min 3.20
_exptl_absorpt_coefficient_mu 0.660
_exptl_absorpt_correction_T_max 0.9250
_exptl_absorpt_correction_T_min 0.9132
_exptl_absorpt_correction_type none
_exptl_crystal_colour orange
_exptl_crystal_density_diffrn 1.682
_exptl_crystal_density_meas ?
_exptl_crystal_density_method 'not measured'
_exptl_crystal_description prism
_exptl_crystal_F_000 1580
_exptl_crystal_size_max 0.14
_exptl_crystal_size_mid 0.14
_exptl_crystal_size_min 0.14
_refine_diff_density_max 0.630
_refine_diff_density_min -0.673
_refine_diff_density_rms 0.090
_refine_ls_extinction_method none
_refine_ls_goodness_of_fit_ref 1.002
_refine_ls_hydrogen_treatment constr
_refine_ls_matrix_type full
_refine_ls_number_parameters 232
_refine_ls_number_reflns 4417
_refine_ls_number_restraints 0
_refine_ls_restrained_S_all 1.002
_refine_ls_R_factor_all 0.1220
_refine_ls_R_factor_gt 0.0517
_refine_ls_shift/su_max 0.000
_refine_ls_shift/su_mean 0.000
_refine_ls_structure_factor_coef Fsqd
_refine_ls_weighting_details 'calc w=1/[\s^2^(Fo^2^)+(0.0605P)^2^+0.0000P] where P=(Fo^2^+2Fc^2^)/3'
_refine_ls_weighting_scheme calc
_refine_ls_wR_factor_gt 0.1149
_refine_ls_wR_factor_ref 0.1390
_reflns_number_gt 2414
_reflns_number_total 4417
_reflns_threshold_expression >2sigma(I)
_cod_data_source_file c3cc45205k.txt
_cod_data_source_block shelxl
_cod_depositor_comments
;
The following automatic conversions were performed:

'_exptl_crystal_density_meas' value 'none' was changed to '?' - the
value is perceived as not measured.

Automatic conversion script
Id: cif_fix_values 3008 2015-01-20 13:52:24Z robertas 
;
_cod_original_sg_symbol_H-M C2/c
_cod_database_code 7110051

loop_
_symmetry_equiv_pos_as_xyz
'x, y, z'
'-x, y, -z+1/2'
'x+1/2, y+1/2, z'
'-x+1/2, y+1/2, -z+1/2'
'-x, -y, -z'
'x, -y, z-1/2'
'-x+1/2, -y+1/2, -z'
'x+1/2, -y+1/2, z-1/2'

loop_
_atom_site_label
_atom_site_type_symbol
_atom_site_fract_x
_atom_site_fract_y
_atom_site_fract_z
_atom_site_U_iso_or_equiv
_atom_site_adp_type
_atom_site_occupancy
_atom_site_symmetry_multiplicity
_atom_site_calc_flag
_atom_site_refinement_flags
C1 C 0.25832(14) 0.2400(2) 0.33550(17) 0.0228(6) Uani 1 1 d .
N1 N 0.30596(12) 0.1658(2) 0.31266(13) 0.0276(5) Uani 1 1 d .
H1 H 0.3376 0.1087 0.3448 0.033 Uiso 1 1 calc R
C2 C 0.29933(16) 0.1908(3) 0.22586(18) 0.0343(7) Uani 1 1 d .
H2A H 0.2949 0.1026 0.1952 0.041 Uiso 1 1 calc R
H2B H 0.3418 0.2432 0.2200 0.041 Uiso 1 1 calc R
C3 C 0.22949(16) 0.2760(3) 0.19637(17) 0.0335(7) Uani 1 1 d .
H3A H 0.2368 0.3600 0.1665 0.040 Uiso 1 1 calc R
H3B H 0.1889 0.2207 0.1606 0.040 Uiso 1 1 calc R
N2 N 0.21570(12) 0.3121(2) 0.27422(14) 0.0285(5) Uani 1 1 d .
H2 H 0.1834 0.3735 0.2791 0.034 Uiso 1 1 calc R
C4 C 0.25384(13) 0.2438(3) 0.41970(16) 0.0231(6) Uani 1 1 d .
C5 C 0.28829(14) 0.1439(3) 0.47691(17) 0.0268(6) Uani 1 1 d .
H5 H 0.3145 0.0709 0.4612 0.032 Uiso 1 1 calc R
C6 C 0.21525(15) 0.3500(3) 0.44358(17) 0.0277(6) Uani 1 1 d .
H6 H 0.1913 0.4186 0.4050 0.033 Uiso 1 1 calc R
Co1 Co 0.0000 0.25330(5) 0.2500 0.02241(16) Uani 1 2 d S
N3 N 0.02949(11) 0.2266(2) 0.37206(12) 0.0181(4) Uani 1 1 d .
C7 C 0.07446(13) 0.1220(2) 0.40560(15) 0.0183(5) Uani 1 1 d .
C8 C 0.08617(13) 0.0858(2) 0.48650(15) 0.0204(5) Uani 1 1 d .
H8 H 0.1177 0.0111 0.5102 0.024 Uiso 1 1 calc R
C9 C 0.05056(13) 0.1617(3) 0.53284(15) 0.0213(5) Uani 1 1 d .
C10 C 0.00535(14) 0.2709(2) 0.49689(16) 0.0211(6) Uani 1 1 d .
H10 H -0.0183 0.3249 0.5279 0.025 Uiso 1 1 calc R
C11 C -0.00477(13) 0.2999(3) 0.41495(15) 0.0193(5) Uani 1 1 d .
C12 C 0.10691(13) 0.0501(3) 0.34543(15) 0.0213(6) Uani 1 1 d .
O1 O 0.15052(10) -0.04458(19) 0.36908(11) 0.0306(5) Uani 1 1 d .
O2 O 0.08627(9) 0.10144(17) 0.27273(10) 0.0246(4) Uani 1 1 d .
C13 C 0.05841(14) 0.1243(3) 0.62041(16) 0.0245(6) Uani 1 1 d .
O3 O 0.10372(10) 0.01996(19) 0.64699(12) 0.0308(5) Uani 1 1 d .
H3 H 0.0990 -0.0099 0.6912 0.046 Uiso 1 1 calc R
O4 O 0.02499(11) 0.1828(2) 0.66000(12) 0.0386(5) Uani 1 1 d .
C14 C -0.05733(14) 0.4061(3) 0.36394(16) 0.0229(6) Uani 1 1 d .
O5 O -0.08942(9) 0.48430(18) 0.39930(12) 0.0287(5) Uani 1 1 d .
O6 O -0.06552(9) 0.40302(17) 0.28713(11) 0.0266(4) Uani 1 1 d .
O7 O 0.42259(16) 0.0852(3) 0.1351(2) 0.0997(12) Uani 1 1 d .
O8 O 0.32508(15) 0.2555(3) 0.01443(19) 0.0774(9) Uani 1 1 d .

loop_
_atom_site_aniso_label
_atom_site_aniso_U_11
_atom_site_aniso_U_22
_atom_site_aniso_U_33
_atom_site_aniso_U_23
_atom_site_aniso_U_13
_atom_site_aniso_U_12
C1 0.0205(13) 0.0210(13) 0.0266(14) -0.0006(12) 0.0068(11) -0.0024(11)
N1 0.0332(13) 0.0269(12) 0.0234(13) 0.0056(10) 0.0095(11) 0.0065(10)
C2 0.0474(18) 0.0323(16) 0.0265(16) 0.0027(13) 0.0162(15) 0.0041(14)
C3 0.0377(17) 0.0392(17) 0.0235(16) 0.0025(12) 0.0094(14) 0.0009(13)
N2 0.0297(13) 0.0302(13) 0.0263(13) 0.0038(10) 0.0097(11) 0.0048(10)
C4 0.0179(12) 0.0280(14) 0.0231(14) -0.0020(11) 0.0058(11) -0.0042(11)
C5 0.0279(15) 0.0261(14) 0.0282(16) 0.0026(12) 0.0110(13) 0.0042(12)
C6 0.0283(15) 0.0304(15) 0.0238(15) 0.0031(12) 0.0068(12) 0.0013(12)
Co1 0.0264(3) 0.0241(3) 0.0157(3) 0.000 0.0049(2) 0.000
N3 0.0183(10) 0.0221(11) 0.0139(11) -0.0020(8) 0.0048(9) -0.0014(9)
C7 0.0175(12) 0.0208(13) 0.0159(13) -0.0008(10) 0.0038(11) -0.0017(10)
C8 0.0196(12) 0.0219(13) 0.0181(13) 0.0009(10) 0.0034(11) -0.0013(11)
C9 0.0229(13) 0.0255(13) 0.0156(13) -0.0013(11) 0.0057(11) -0.0044(11)
C10 0.0218(13) 0.0244(14) 0.0183(13) -0.0053(10) 0.0079(11) -0.0034(11)
C11 0.0173(12) 0.0207(12) 0.0191(14) -0.0029(10) 0.0041(11) -0.0010(10)
C12 0.0222(13) 0.0212(13) 0.0207(14) -0.0044(11) 0.0064(12) -0.0024(11)
O1 0.0332(11) 0.0323(11) 0.0262(11) 0.0002(9) 0.0090(9) 0.0131(9)
O2 0.0318(10) 0.0271(10) 0.0165(10) -0.0006(8) 0.0098(8) 0.0045(8)
C13 0.0273(14) 0.0274(15) 0.0179(14) 0.0000(11) 0.0057(12) -0.0042(12)
O3 0.0403(11) 0.0330(11) 0.0229(11) 0.0097(9) 0.0151(9) 0.0057(9)
O4 0.0471(13) 0.0494(13) 0.0254(11) 0.0024(10) 0.0201(10) 0.0100(11)
C14 0.0207(13) 0.0231(14) 0.0237(15) -0.0024(11) 0.0049(12) -0.0023(11)
O5 0.0275(10) 0.0289(11) 0.0293(11) -0.0043(8) 0.0079(9) 0.0087(8)
O6 0.0311(10) 0.0279(10) 0.0186(10) 0.0010(8) 0.0045(9) 0.0060(8)
O7 0.101(2) 0.0618(19) 0.175(3) 0.041(2) 0.099(3) 0.0225(17)
O8 0.0677(18) 0.086(2) 0.083(2) -0.0448(16) 0.0286(17) -0.0218(14)

loop_
_atom_type_symbol
_atom_type_description
_atom_type_scat_dispersion_real
_atom_type_scat_dispersion_imag
_atom_type_scat_source
C C 0.0033 0.0016 'International Tables Vol C Tables 4.2.6.8 and 6.1.1.4'
H H 0.0000 0.0000 'International Tables Vol C Tables 4.2.6.8 and 6.1.1.4'
N N 0.0061 0.0033 'International Tables Vol C Tables 4.2.6.8 and 6.1.1.4'
O O 0.0106 0.0060 'International Tables Vol C Tables 4.2.6.8 and 6.1.1.4'
Co Co 0.3494 0.9721 'International Tables Vol C Tables 4.2.6.8 and 6.1.1.4'

loop_
_geom_angle_atom_site_label_1
_geom_angle_atom_site_label_2
_geom_angle_atom_site_label_3
_geom_angle
_geom_angle_site_symmetry_1
_geom_angle_site_symmetry_3
N1 C1 N2 111.9(2) . .
N1 C1 C4 123.9(2) . .
N2 C1 C4 124.2(2) . .
C1 N1 C2 110.8(2) . .
C1 N1 H1 124.6 . .
C2 N1 H1 124.6 . .
N1 C2 C3 102.9(2) . .
N1 C2 H2A 111.2 . .
C3 C2 H2A 111.2 . .
N1 C2 H2B 111.2 . .
C3 C2 H2B 111.2 . .
H2A C2 H2B 109.1 . .
N2 C3 C2 102.0(2) . .
N2 C3 H3A 111.4 . .
C2 C3 H3A 111.4 . .
N2 C3 H3B 111.4 . .
C2 C3 H3B 111.4 . .
H3A C3 H3B 109.2 . .
C1 N2 C3 110.9(2) . .
C1 N2 H2 124.6 . .
C3 N2 H2 124.6 . .
C5 C4 C6 119.0(2) . .
C5 C4 C1 121.1(2) . .
C6 C4 C1 119.9(2) . .
C6 C5 C4 120.6(2) 7_556 .
C6 C5 H5 119.7 7_556 .
C4 C5 H5 119.7 . .
C5 C6 C4 120.4(2) 7_556 .
C5 C6 H6 119.8 7_556 .
C4 C6 H6 119.8 . .
N3 Co1 N3 165.28(11) . 2
N3 Co1 O6 112.89(7) . 2
N3 Co1 O6 77.55(7) 2 2
N3 Co1 O6 77.55(7) . .
N3 Co1 O6 112.89(7) 2 .
O6 Co1 O6 94.79(9) 2 .
N3 Co1 O2 93.54(7) . 2
N3 Co1 O2 76.37(7) 2 2
O6 Co1 O2 153.57(7) 2 2
O6 Co1 O2 91.37(7) . 2
N3 Co1 O2 76.37(7) . .
N3 Co1 O2 93.53(7) 2 .
O6 Co1 O2 91.37(7) 2 .
O6 Co1 O2 153.57(7) . .
O2 Co1 O2 94.46(9) 2 .
C11 N3 C7 121.8(2) . .
C11 N3 Co1 118.35(17) . .
C7 N3 Co1 119.04(15) . .
N3 C7 C8 120.7(2) . .
N3 C7 C12 113.3(2) . .
C8 C7 C12 126.0(2) . .
C7 C8 C9 118.5(2) . .
C7 C8 H8 120.8 . .
C9 C8 H8 120.8 . .
C10 C9 C8 119.6(2) . .
C10 C9 C13 119.1(2) . .
C8 C9 C13 121.3(2) . .
C11 C10 C9 118.8(2) . .
C11 C10 H10 120.6 . .
C9 C10 H10 120.6 . .
N3 C11 C10 120.7(2) . .
N3 C11 C14 113.3(2) . .
C10 C11 C14 125.8(2) . .
O1 C12 O2 126.1(2) . .
O1 C12 C7 119.7(2) . .
O2 C12 C7 114.1(2) . .
C12 O2 Co1 115.64(15) . .
O4 C13 O3 124.9(2) . .
O4 C13 C9 122.5(3) . .
O3 C13 C9 112.6(2) . .
C13 O3 H3 109.5 . .
O5 C14 O6 126.2(2) . .
O5 C14 C11 118.2(2) . .
O6 C14 C11 115.6(2) . .
C14 O6 Co1 114.90(16) . .

loop_
_geom_bond_atom_site_label_1
_geom_bond_atom_site_label_2
_geom_bond_distance
_geom_bond_site_symmetry_2
C1 N1 1.310(3) .
C1 N2 1.318(3) .
C1 C4 1.469(4) .
N1 C2 1.472(3) .
N1 H1 0.8800 .
C2 C3 1.523(4) .
C2 H2A 0.9900 .
C2 H2B 0.9900 .
C3 N2 1.476(3) .
C3 H3A 0.9900 .
C3 H3B 0.9900 .
N2 H2 0.8800 .
C4 C5 1.391(4) .
C4 C6 1.396(4) .
C5 C6 1.383(3) 7_556
C5 H5 0.9500 .
C6 C5 1.383(3) 7_556
C6 H6 0.9500 .
Co1 N3 2.009(2) .
Co1 N3 2.009(2) 2
Co1 O6 2.1336(16) 2
Co1 O6 2.1337(16) .
Co1 O2 2.1572(17) 2
Co1 O2 2.1572(17) .
N3 C11 1.327(3) .
N3 C7 1.340(3) .
C7 C8 1.379(3) .
C7 C12 1.521(3) .
C8 C9 1.399(3) .
C8 H8 0.9500 .
C9 C10 1.385(4) .
C9 C13 1.504(3) .
C10 C11 1.385(3) .
C10 H10 0.9500 .
C11 C14 1.517(4) .
C12 O1 1.223(3) .
C12 O2 1.286(3) .
C13 O4 1.204(3) .
C13 O3 1.319(3) .
O3 H3 0.8400 .
C14 O5 1.241(3) .
C14 O6 1.276(3) .
